data_4311509
loop_
_publ_author_name
'Juan P. Garc\'ia-Ter\'an'
'Oscar Castillo'
'Antonio Luque'
'Urko Garc\'ia-Couceiro'
'Pascual Rom\'an'
'Francesc Lloret'

_publ_contact_author
;
 Oscar Castillo. Departamento de Quimica Inorganica. Facultad de Ciencias
 Universidad del Pais Vasco,  Apdo. 644, E-48080 Bilbao, Spain
;
_publ_contact_author_email qipcacao@lg.ehu.es
_publ_contact_author_fax '+34-944 648 500'
_publ_contact_author_phone '+34-946 015 991'
_publ_section_title
;
 One-Dimensional Oxalato-Bridged Cu(II), Co(II), and Zn(II) Complexes with
 Purine and Adenine as Terminal Ligands
;
_journal_name_full 'Inorganic Chemistry'
_journal_page_first 5761
_journal_page_last 5770
_journal_paper_doi 10.1021/ic049569h
_journal_volume 43
_journal_year 2004
_chemical_compound_source 'synthesis as described'
_chemical_formula_moiety 'C7 H6.24 Co1 N4.24 O5'
_chemical_formula_structural 'C7 H6.24 Co1 N4.24 O5'
_chemical_formula_sum 'C7 H6.24 Co N4.24 O5'
_chemical_formula_weight 288.68
_chemical_name_systematic
;
catena-aqua(mu-oxalato)purinecobalt(II)
;
_space_group_IT_number 14
_symmetry_cell_setting monoclinic
_symmetry_Int_Tables_number 14
_symmetry_space_group_name_Hall '-P 2yab'
_symmetry_space_group_name_H-M 'P 1 21/a 1'
_atom_sites_solution_hydrogens difmap
_atom_sites_solution_primary direct
_atom_sites_solution_secondary difmap
_audit_creation_method SHELXL
_cell_angle_alpha 90
_cell_angle_beta 106.14(1)
_cell_angle_gamma 90
_cell_formula_units_Z 4
_cell_length_a 6.897(1)
_cell_length_b 16.457(2)
_cell_length_c 8.308(1)
_cell_measurement_reflns_used 7173
_cell_measurement_temperature 293(2)
_cell_measurement_theta_max 30.00
_cell_measurement_theta_min 3.32
_cell_measurement_wavelength 0.71073
_cell_volume 905.8(2)
_computing_molecular_graphics 'Ortep-3 for Windows (Farrugia, 1997)'
_computing_publication_material 'WinGX publication routines (Farrugia, 1999)'
_computing_structure_refinement 'SHELXL-97 (Sheldrick, 1997)'
_diffrn_ambient_temperature 293(2)
_diffrn_detector_area_resol_mean '1024 \\times 1024 with blocks 2\\times 2'
_diffrn_measured_fraction_theta_full 0.999
_diffrn_measured_fraction_theta_max 0.999
_diffrn_measurement_device_type Xcalibur
_diffrn_measurement_method \w
_diffrn_radiation_monochromator graphite
_diffrn_radiation_probe x-ray
_diffrn_radiation_source 'fine-focus sealed tube'
_diffrn_radiation_type MoK\a
_diffrn_radiation_wavelength 0.71073
_diffrn_reflns_av_R_equivalents 0.0424
_diffrn_reflns_av_sigmaI/netI 0.1016
_diffrn_reflns_limit_h_max 9
_diffrn_reflns_limit_h_min -8
_diffrn_reflns_limit_k_max 23
_diffrn_reflns_limit_k_min -23
_diffrn_reflns_limit_l_max 11
_diffrn_reflns_limit_l_min -11
_diffrn_reflns_number 7173
_diffrn_reflns_theta_full 30.00
_diffrn_reflns_theta_max 30.00
_diffrn_reflns_theta_min 3.32
_diffrn_standards_decay_% 0
_diffrn_standards_interval_count 0
_diffrn_standards_interval_time 0
_diffrn_standards_number 0
_exptl_absorpt_coefficient_mu 1.925
_exptl_absorpt_correction_type none
_exptl_crystal_colour red
_exptl_crystal_density_diffrn 2.115
_exptl_crystal_density_meas 2.12(1)
_exptl_crystal_density_method 'flotation in a mixture of carbon tetrachloride and bromoform'
_exptl_crystal_description polyhedric
_exptl_crystal_F_000 579.7
_exptl_crystal_size_max 0.10
_exptl_crystal_size_mid 0.10
_exptl_crystal_size_min 0.06
_refine_diff_density_max 0.559
_refine_diff_density_min -0.611
_refine_diff_density_rms 0.103
_refine_ls_extinction_method none
_refine_ls_goodness_of_fit_ref 0.892
_refine_ls_hydrogen_treatment mixed
_refine_ls_matrix_type full
_refine_ls_number_parameters 163
_refine_ls_number_reflns 2639
_refine_ls_number_restraints 0
_refine_ls_restrained_S_all 0.892
_refine_ls_R_factor_all 0.0813
_refine_ls_R_factor_gt 0.0433
_refine_ls_shift/su_max 0.000
_refine_ls_shift/su_mean 0.000
_refine_ls_structure_factor_coef Fsqd
_refine_ls_weighting_details 'calc w=1/[\s^2^(Fo^2^)+(0.0356P)^2^] where P=(Fo^2^+2Fc^2^)/3'
_refine_ls_weighting_scheme calc
_refine_ls_wR_factor_gt 0.0730
_refine_ls_wR_factor_ref 0.0886
_reflns_number_gt 1486
_reflns_number_total 2639
_reflns_threshold_expression >2sigma(I)
_cod_data_source_file ic049569h_4.cif
_cod_data_source_block compound4
_cod_original_sg_symbol_H-M 'P 21/a'
_cod_original_formula_sum 'C7 H6.24 Co1 N4.24 O5'
_cod_database_code 4311509

loop_
_symmetry_equiv_pos_as_xyz
'x, y, z'
'-x+1/2, y+1/2, -z'
'-x, -y, -z'
'x-1/2, -y-1/2, z'

loop_
_atom_site_label
_atom_site_type_symbol
_atom_site_fract_x
_atom_site_fract_y
_atom_site_fract_z
_atom_site_U_iso_or_equiv
_atom_site_adp_type
_atom_site_occupancy
_atom_site_symmetry_multiplicity
_atom_site_calc_flag
_atom_site_refinement_flags
_atom_site_disorder_assembly
_atom_site_disorder_group
Co1 Co 0.67540(7) 0.07751(3) 0.79150(5) 0.02424(14) Uani 1 1 d . . .
C9 C 0.6033(5) -0.0017(2) 0.4798(4) 0.0238(8) Uani 1 1 d . . .
O1 O 0.7533(3) 0.0262(2) 0.5875(3) 0.0286(6) Uani 1 1 d . . .
O2 O 0.3948(3) 0.0326(1) 0.6587(3) 0.0263(5) Uani 1 1 d . . .
C10 C 0.9350(5) -0.0379(2) 1.0030(4) 0.0250(8) Uani 1 1 d . . .
O3 O 0.7491(3) -0.0318(1) 0.9312(3) 0.0282(6) Uani 1 1 d . . .
O4 O 0.9772(3) 0.0995(1) 0.9225(3) 0.0297(6) Uani 1 1 d . . .
O5W O 0.5525(3) 0.1238(1) 0.9786(3) 0.0301(6) Uani 1 1 d . . .
H2W H 0.4729 0.0889 1.0199 0.050 Uiso 1 1 d . . .
H1W H 0.6362 0.1513 1.0723 0.050 Uiso 1 1 d . . .
N1 N 0.3167(4) 0.2930(2) 0.2358(3) 0.0355(8) Uani 1 1 d . . .
C2 C 0.3271(5) 0.2116(2) 0.2574(4) 0.0318(9) Uani 1 1 d . . .
H2 H 0.2558 0.1808 0.1663 0.038 Uiso 1 1 calc R . .
N3 N 0.4253(4) 0.1702(2) 0.3911(3) 0.0294(7) Uani 1 1 d . . .
C4 C 0.5261(5) 0.2183(2) 0.5168(4) 0.0258(8) Uani 1 1 d . . .
C5 C 0.5309(5) 0.3025(2) 0.5062(4) 0.0289(8) Uani 1 1 d . . .
N7 N 0.6491(4) 0.3285(2) 0.6579(3) 0.0323(7) Uani 1 1 d . . .
H7 H 0.6794 0.3780 0.6877 0.039 Uiso 1 1 calc R . .
C6 C 0.4223(5) 0.3407(3) 0.3599(5) 0.0357(9) Uani 1 1 d . . .
H6 H 0.4222 0.3973 0.3448 0.043 Uiso 0.76 1 d P . .
C8 C 0.7085(5) 0.2620(2) 0.7514(4) 0.0321(9) Uani 1 1 d . . .
H8 H 0.7914 0.2640 0.8608 0.038 Uiso 1 1 calc R . .
N9 N 0.6386(4) 0.1931(2) 0.6739(3) 0.0251(7) Uani 1 1 d . . .
N6 N 0.4129(18) 0.4122(7) 0.3194(16) 0.034(3) Uani 0.24 1 d P . .
H6A H 0.3439 0.4265 0.2206 0.040 Uiso 0.24 1 calc PR . .
H6B H 0.4754 0.4483 0.3898 0.040 Uiso 0.24 1 calc PR . .

loop_
_atom_site_aniso_label
_atom_site_aniso_U_11
_atom_site_aniso_U_22
_atom_site_aniso_U_33
_atom_site_aniso_U_23
_atom_site_aniso_U_13
_atom_site_aniso_U_12
Co1 0.0226(2) 0.0284(3) 0.0186(2) 0.0002(2) 0.0005(2) 0.0004(2)
C9 0.026(2) 0.021(2) 0.023(2) 0.004(1) 0.005(2) 0.005(2)
O1 0.020(1) 0.039(2) 0.024(1) -0.007(1) 0.001(1) -0.003(1)
O2 0.023(1) 0.033(1) 0.021(1) -0.005(1) 0.004(1) 0.001(1)
C10 0.025(2) 0.033(2) 0.017(2) -0.002(2) 0.004(1) -0.002(2)
O3 0.023(1) 0.027(1) 0.031(1) 0.004(1) 0.000(1) -0.001(1)
O4 0.026(1) 0.031(2) 0.027(1) 0.008(1) -0.001(1) -0.003(1)
O5W 0.032(1) 0.035(2) 0.022(1) -0.004(1) 0.006(1) -0.007(1)
N1 0.029(2) 0.049(2) 0.030(2) 0.010(2) 0.010(1) 0.005(2)
C2 0.025(2) 0.042(3) 0.029(2) -0.001(2) 0.008(2) -0.000(2)
N3 0.030(2) 0.031(2) 0.026(2) 0.002(1) 0.006(1) 0.001(1)
C4 0.020(2) 0.035(2) 0.024(2) 0.000(2) 0.009(1) -0.003(2)
C5 0.026(2) 0.032(2) 0.032(2) 0.004(2) 0.012(2) 0.000(2)
N7 0.033(2) 0.034(2) 0.030(2) -0.000(1) 0.009(1) -0.006(1)
C6 0.030(2) 0.038(3) 0.043(2) 0.010(2) 0.017(2) 0.005(2)
C8 0.026(2) 0.046(3) 0.022(2) -0.001(2) 0.004(2) -0.002(2)
N9 0.022(2) 0.029(2) 0.023(2) 0.000(1) 0.004(1) -0.003(1)
N6 0.038(7) 0.019(7) 0.040(7) 0.013(6) 0.005(6) 0.015(6)

loop_
_atom_type_symbol
_atom_type_description
_atom_type_scat_dispersion_real
_atom_type_scat_dispersion_imag
_atom_type_scat_source
C C 0.0033 0.0016 'International Tables Vol C Tables 4.2.6.8 and 6.1.1.4'
H H 0 0 'International Tables Vol C Tables 4.2.6.8 and 6.1.1.4'
N N 0.0061 0.0033 'International Tables Vol C Tables 4.2.6.8 and 6.1.1.4'
O O 0.0106 0.006 'International Tables Vol C Tables 4.2.6.8 and 6.1.1.4'
Co Co 0.3494 0.9721 'International Tables Vol C Tables 4.2.6.8 and 6.1.1.4'

loop_
_geom_angle_atom_site_label_1
_geom_angle_atom_site_label_2
_geom_angle_atom_site_label_3
_geom_angle
_geom_angle_site_symmetry_1
_geom_angle_site_symmetry_3
_geom_angle_publ_flag
O2 Co1 O1 80.7(1) . . ?
O2 Co1 O4 168.8(1) . . ?
O1 Co1 O4 92.8(1) . . ?
O2 Co1 O5W 90.8(1) . . ?
O1 Co1 O5W 171.5(1) . . ?
O4 Co1 O5W 95.7(1) . . ?
O2 Co1 N9 95.7(1) . . ?
O1 Co1 N9 90.8(1) . . ?
O4 Co1 N9 93.4(1) . . ?
O5W Co1 N9 89.7(1) . . ?
O2 Co1 O3 92.0(1) . . ?
O1 Co1 O3 91.4(1) . . ?
O4 Co1 O3 79.0(1) . . ?
O5W Co1 O3 89.3(1) . . ?
N9 Co1 O3 172.2(1) . . ?
O1 C9 O2 125.7(3) . 3_656 ?
O1 C9 C9 117.3(4) . 3_656 ?
O2 C9 C9 117.1(3) 3_656 3_656 ?
C9 O1 Co1 112.3(2) . . ?
C9 O2 Co1 112.5(2) 3_656 . ?
O4 C10 O3 126.0(3) 3_757 . ?
O4 C10 C10 117.7(4) 3_757 3_757 ?
O3 C10 C10 116.4(4) . 3_757 ?
C10 O3 Co1 112.6(2) . . ?
C10 O4 Co1 113.0(2) 3_757 . ?
Co1 O5W H2W 116.8 . . ?
Co1 O5W H1W 120.1 . . ?
H2W O5W H1W 106.4 . . ?
C6 N1 C2 118.8(3) . . ?
N3 C2 N1 128.4(3) . . ?
N3 C2 H2 115.8 . . ?
N1 C2 H2 115.8 . . ?
C2 N3 C4 112.6(3) . . ?
N3 C4 N9 126.3(3) . . ?
N3 C4 C5 123.8(3) . . ?
N9 C4 C5 109.9(3) . . ?
N7 C5 C6 134.8(4) . . ?
N7 C5 C4 105.8(3) . . ?
C6 C5 C4 119.3(3) . . ?
C8 N7 C5 106.7(3) . . ?
C8 N7 H7 126.6 . . ?
C5 N7 H7 126.6 . . ?
N6 C6 N1 112.2(7) . . ?
N6 C6 C5 130.7(7) . . ?
N1 C6 C5 117.0(4) . . ?
N1 C6 H6 119.9 . . ?
C5 C6 H6 123.1 . . ?
N9 C8 N7 113.9(3) . . ?
N9 C8 H8 123.0 . . ?
N7 C8 H8 123.0 . . ?
C8 N9 C4 103.6(3) . . ?
C8 N9 Co1 124.2(2) . . ?
C4 N9 Co1 131.8(2) . . ?
C6 N6 H6A 120.0 . . ?
C6 N6 H6B 120.0 . . ?
H6A N6 H6B 120.0 . . ?

loop_
_geom_bond_atom_site_label_1
_geom_bond_atom_site_label_2
_geom_bond_distance
_geom_bond_site_symmetry_2
_geom_bond_publ_flag
Co1 O2 2.079(2) . ?
Co1 O1 2.093(2) . ?
Co1 O4 2.095(2) . ?
Co1 O5W 2.109(2) . ?
Co1 N9 2.121(3) . ?
Co1 O3 2.124(2) . ?
C9 O1 1.252(4) . ?
C9 O2 1.261(4) 3_656 ?
C9 C9 1.553(6) 3_656 ?
O2 C9 1.261(4) 3_656 ?
C10 O4 1.252(4) 3_757 ?
C10 O3 1.259(4) . ?
C10 C10 1.544(7) 3_757 ?
O4 C10 1.252(4) 3_757 ?
O5W H2W 0.92 . ?
O5W H1W 0.95 . ?
N1 C6 1.339(5) . ?
N1 C2 1.350(5) . ?
C2 N3 1.319(4) . ?
C2 H2 0.93 . ?
N3 C4 1.340(4) . ?
C4 N9 1.384(4) . ?
C4 C5 1.391(5) . ?
C5 N7 1.366(4) . ?
C5 C6 1.387(5) . ?
N7 C8 1.338(4) . ?
N7 H7 0.86 . ?
C6 N6 1.221(12) . ?
C6 H6 0.9401 . ?
C8 N9 1.327(4) . ?
C8 H8 0.93 . ?
N6 H6A 0.86 . ?
N6 H6B 0.86 . ?

loop_
_geom_hbond_atom_site_label_D
_geom_hbond_atom_site_label_H
_geom_hbond_atom_site_label_A
_geom_hbond_distance_DH
_geom_hbond_distance_HA
_geom_hbond_distance_DA
_geom_hbond_angle_DHA
_geom_hbond_site_symmetry_A
O5W H2W O3 0.92 1.93 2.837(3) 165.3 3_657
O5W H1W N1 0.95 1.82 2.756(4) 173.0 4_666
N7 H7 O2 0.86 2.15 2.845(4) 137.4 4_665
N6 H6A O5W 0.86 2.55 3.261(13) 140.3 4_564
N6 H6B O1 0.86 2.23 2.903(13) 134.7 2_656
